data_4349437
loop_
_publ_author_name
'Harmgarth, Nicole'
'Liebing, Phil'
'Z\"orner, Florian'
'Silinskas, Mindaugas'
'Burte, Edmund P.'
'Edelmann, Frank T.'

_publ_section_title
;
 Synthesis and Crystal Structures of the First Antimony(III) Aziridinides.
;
_journal_issue 8
_journal_name_full 'Inorganic chemistry'
_journal_page_first 4267
_journal_page_last 4270
_journal_paper_doi 10.1021/acs.inorgchem.7b00523
_journal_volume 56
_journal_year 2017
_chemical_formula_moiety 'C12 H24 N6 Sb2'
_chemical_formula_sum 'C12 H24 N6 Sb2'
_chemical_formula_weight 495.87
_space_group_crystal_system monoclinic
_space_group_IT_number 14
_space_group_name_Hall '-P 2ybc'
_space_group_name_H-M_alt 'P 1 21/c 1'
_atom_sites_solution_hydrogens geom
_atom_sites_solution_primary heavy
_atom_sites_solution_secondary difmap
_audit_creation_method SHELXL-2016/4
_cell_angle_alpha 90
_cell_angle_beta 113.505(4)
_cell_angle_gamma 90
_cell_formula_units_Z 2
_cell_length_a 7.6116(4)
_cell_length_b 17.4421(7)
_cell_length_c 6.8916(4)
_cell_measurement_reflns_used 7916
_cell_measurement_temperature 153(2)
_cell_measurement_theta_max 29.135
_cell_measurement_theta_min 2.335
_cell_volume 839.03(8)
_computing_cell_refinement 'X-Area (STOE & Cie, 2002)'
_computing_data_collection 'X-Area (STOE & Cie, 2002)'
_computing_data_reduction 'X-Area and X-Red (STOE & Cie, 2002)'
_computing_molecular_graphics 'Diamond (Brandenburg, 1999)'
_computing_publication_material 'SHELXL-2016/4 (Sheldrick, 2016)'
_computing_structure_refinement 'SHELXL-2016/4 (Sheldrick, 2016)'
_computing_structure_solution 'SIR-97 (Altamore et al., 1997)'
_diffrn_ambient_temperature 153(2)
_diffrn_detector_area_resol_mean 6.67
_diffrn_measured_fraction_theta_full 1.000
_diffrn_measured_fraction_theta_max 1.000
_diffrn_measurement_device_type 'STOE IPDS 2T'
_diffrn_measurement_method 'area detector'
_diffrn_radiation_type MoK\a
_diffrn_radiation_wavelength 0.71073
_diffrn_reflns_av_R_equivalents 0.0337
_diffrn_reflns_av_unetI/netI 0.0224
_diffrn_reflns_Laue_measured_fraction_full 1.000
_diffrn_reflns_Laue_measured_fraction_max 1.000
_diffrn_reflns_limit_h_max 9
_diffrn_reflns_limit_h_min -9
_diffrn_reflns_limit_k_max 19
_diffrn_reflns_limit_k_min -22
_diffrn_reflns_limit_l_max 8
_diffrn_reflns_limit_l_min -8
_diffrn_reflns_number 6453
_diffrn_reflns_point_group_measured_fraction_full 1.000
_diffrn_reflns_point_group_measured_fraction_max 1.000
_diffrn_reflns_theta_full 25.242
_diffrn_reflns_theta_max 26.999
_diffrn_reflns_theta_min 2.335
_diffrn_source 'fine-focus sealed tube'
_exptl_absorpt_coefficient_mu 3.221
_exptl_absorpt_correction_T_max 0.7079
_exptl_absorpt_correction_T_min 0.4895
_exptl_absorpt_correction_type numerical
_exptl_absorpt_process_details 'X-Area and X-Red (STOE & Cie, 2002)'
_exptl_crystal_colour colorless
_exptl_crystal_density_diffrn 1.963
_exptl_crystal_description prism
_exptl_crystal_F_000 480
_exptl_crystal_size_max 0.300
_exptl_crystal_size_mid 0.170
_exptl_crystal_size_min 0.100
_refine_diff_density_max 0.320
_refine_diff_density_min -0.444
_refine_diff_density_rms 0.062
_refine_ls_extinction_coef 0.0068(3)
_refine_ls_extinction_expression Fc^*^=kFc[1+0.001xFc^2^\l^3^/sin(2\q)]^-1/4^
_refine_ls_extinction_method 'SHELXL-2016/4 (Sheldrick 2016)'
_refine_ls_goodness_of_fit_ref 1.042
_refine_ls_hydrogen_treatment constr
_refine_ls_matrix_type full
_refine_ls_number_parameters 92
_refine_ls_number_reflns 1834
_refine_ls_number_restraints 0
_refine_ls_restrained_S_all 1.042
_refine_ls_R_factor_all 0.0174
_refine_ls_R_factor_gt 0.0136
_refine_ls_shift/su_max 0.001
_refine_ls_shift/su_mean 0.000
_refine_ls_structure_factor_coef Fsqd
_refine_ls_weighting_details 'w=1/[\s^2^(Fo^2^)+(0.0142P)^2^+0.0776P] where P=(Fo^2^+2Fc^2^)/3'
_refine_ls_weighting_scheme calc
_refine_ls_wR_factor_gt 0.0308
_refine_ls_wR_factor_ref 0.0316
_reflns_Friedel_coverage 0.000
_reflns_number_gt 1668
_reflns_number_total 1834
_reflns_threshold_expression 'I > 2\s(I)'
_cod_data_source_file ic7b00523_si_003.cif
_cod_data_source_block li0201
_cod_original_sg_symbol_H-M 'P 21/c'
_cod_database_code 4349437
_shelx_shelxl_version_number 2016/4
_shelx_space_group_comment
;
The symmetry employed for this shelxl refinement is uniquely defined
by the following loop, which should always be used as a source of
symmetry information in preference to the above space-group names.
They are only intended as comments.
;
_shelx_estimated_absorpt_t_min 0.445
_shelx_estimated_absorpt_t_max 0.739

loop_
_space_group_symop_operation_xyz
'x, y, z'
'-x, y+1/2, -z+1/2'
'-x, -y, -z'
'x, -y-1/2, z-1/2'

loop_
_atom_site_label
_atom_site_type_symbol
_atom_site_fract_x
_atom_site_fract_y
_atom_site_fract_z
_atom_site_U_iso_or_equiv
_atom_site_adp_type
_atom_site_occupancy
_atom_site_site_symmetry_order
_atom_site_calc_flag
_atom_site_refinement_flags_posn
_atom_site_refinement_flags_adp
C4 C 0.5921(3) 0.19036(13) 0.0438(3) 0.0363(5) Uani 1 1 d . .
H7 H 0.577737 0.246814 0.040419 0.044 Uiso 1 1 calc R U
H8 H 0.627880 0.168853 -0.068331 0.044 Uiso 1 1 calc R U
C3 C 0.4657(3) 0.14525(13) 0.1106(3) 0.0352(5) Uani 1 1 d . .
H6 H 0.421238 0.095138 0.040781 0.042 Uiso 1 1 calc R U
H5 H 0.371100 0.173092 0.149521 0.042 Uiso 1 1 calc R U
C2 C 0.7338(3) 0.04440(11) 0.6501(3) 0.0275(4) Uani 1 1 d . .
H3 H 0.732233 0.007106 0.757689 0.033 Uiso 1 1 calc R U
H4 H 0.605943 0.058508 0.542890 0.033 Uiso 1 1 calc R U
C1 C 0.8828(3) 0.10394(11) 0.7176(3) 0.0250(4) Uani 1 1 d . .
H1 H 0.974921 0.103929 0.867431 0.030 Uiso 1 1 calc R U
H2 H 0.848575 0.155353 0.652539 0.030 Uiso 1 1 calc R U
C5 C 1.0861(3) 0.20293(11) 0.3686(3) 0.0291(4) Uani 1 1 d . .
H9 H 1.138655 0.241767 0.301469 0.035 Uiso 1 1 calc R U
H10 H 0.987354 0.222275 0.415780 0.035 Uiso 1 1 calc R U
C6 C 1.2164(3) 0.14278(11) 0.4961(3) 0.0280(4) Uani 1 1 d . .
H12 H 1.350674 0.143906 0.509218 0.034 Uiso 1 1 calc R U
H11 H 1.199399 0.124418 0.623509 0.034 Uiso 1 1 calc R U
N2 N 0.6686(2) 0.15267(10) 0.2514(2) 0.0277(4) Uani 1 1 d . .
N1 N 0.8931(2) 0.04011(8) 0.5817(2) 0.0187(3) Uani 1 1 d . .
N3 N 1.0667(2) 0.12385(9) 0.2887(2) 0.0231(3) Uani 1 1 d . .
SB Sb 0.83908(2) 0.05690(2) 0.26367(2) 0.01819(5) Uani 1 1 d . .

loop_
_atom_site_aniso_label
_atom_site_aniso_U_11
_atom_site_aniso_U_22
_atom_site_aniso_U_33
_atom_site_aniso_U_23
_atom_site_aniso_U_13
_atom_site_aniso_U_12
C4 0.0331(11) 0.0327(11) 0.0396(11) 0.0147(8) 0.0108(9) 0.0096(9)
C3 0.0246(10) 0.0400(12) 0.0381(10) 0.0106(9) 0.0094(8) 0.0058(9)
C2 0.0298(10) 0.0295(10) 0.0295(9) -0.0013(7) 0.0184(8) 0.0015(8)
C1 0.0344(10) 0.0228(9) 0.0206(8) -0.0052(7) 0.0139(7) 0.0006(8)
C5 0.0329(11) 0.0194(9) 0.0322(9) 0.0023(7) 0.0099(8) -0.0032(8)
C6 0.0255(10) 0.0249(9) 0.0301(9) 0.0016(7) 0.0072(7) -0.0034(8)
N2 0.0269(9) 0.0277(9) 0.0234(7) 0.0002(6) 0.0048(6) 0.0090(7)
N1 0.0206(7) 0.0192(7) 0.0169(6) -0.0012(5) 0.0082(5) 0.0012(6)
N3 0.0271(8) 0.0210(7) 0.0219(7) 0.0013(6) 0.0106(6) -0.0018(6)
SB 0.02107(8) 0.01738(7) 0.01370(7) -0.00123(4) 0.00437(4) 0.00105(5)

loop_
_atom_type_symbol
_atom_type_description
_atom_type_scat_dispersion_real
_atom_type_scat_dispersion_imag
_atom_type_scat_source
C C 0.0033 0.0016 'International Tables Vol C Tables 4.2.6.8 and 6.1.1.4'
H H 0.0000 0.0000 'International Tables Vol C Tables 4.2.6.8 and 6.1.1.4'
N N 0.0061 0.0033 'International Tables Vol C Tables 4.2.6.8 and 6.1.1.4'
Sb Sb -0.5866 1.5461 'International Tables Vol C Tables 4.2.6.8 and 6.1.1.4'

loop_
_geom_angle_atom_site_label_1
_geom_angle_atom_site_label_2
_geom_angle_atom_site_label_3
_geom_angle
_geom_angle_site_symmetry_3
C3 C4 N2 60.25(13) .
C4 C3 N2 60.38(13) .
N1 C2 C1 60.38(12) .
C2 C1 N1 59.73(12) .
C6 C5 N3 59.84(12) .
N3 C6 C5 60.10(11) .
C3 N2 C4 59.37(13) .
C3 N2 SB 115.36(13) .
C4 N2 SB 113.25(12) .
C2 N1 C1 59.89(12) .
C2 N1 SB 119.27(11) .
C1 N1 SB 121.54(11) .
C2 N1 SB 121.89(11) 3_756
C1 N1 SB 118.30(10) 3_756
SB N1 SB 108.92(6) 3_756
C6 N3 C5 60.06(12) .
C6 N3 SB 121.01(12) .
C5 N3 SB 121.63(13) .
N3 SB N1 100.77(6) .
N3 SB N2 92.21(6) .
N1 SB N2 90.78(6) .
N3 SB N1 80.38(6) 3_756
N1 SB N1 71.08(6) 3_756
N2 SB N1 158.49(5) 3_756

loop_
_geom_bond_atom_site_label_1
_geom_bond_atom_site_label_2
_geom_bond_distance
_geom_bond_site_symmetry_2
C4 C3 1.452(3) .
C4 N2 1.467(2) .
C3 N2 1.465(2) .
C2 N1 1.467(2) .
C2 C1 1.470(3) .
C1 N1 1.477(2) .
C5 C6 1.470(3) .
C5 N3 1.471(2) .
C6 N3 1.467(2) .
N2 SB 2.0964(16) .
N1 SB 2.0835(13) .
N1 SB 2.5341(15) 3_756
N3 SB 2.0386(15) .
SB N1 2.5340(15) 3_756

loop_
_geom_torsion_atom_site_label_1
_geom_torsion_atom_site_label_2
_geom_torsion_atom_site_label_3
_geom_torsion_atom_site_label_4
_geom_torsion
_geom_torsion_site_symmetry_4
C4 C3 N2 SB -103.13(15) .
C3 C4 N2 SB 106.70(16) .
C1 C2 N1 SB -111.60(13) .
C1 C2 N1 SB 106.54(13) 3_756
C2 C1 N1 SB 107.89(14) .
C2 C1 N1 SB -112.41(13) 3_756
C5 C6 N3 SB -111.10(15) .
C6 C5 N3 SB 110.09(14) .
